data_7002718
loop_
_publ_author_name
'Zhao, Shunsheng'
'L\"u, Xingqiang'
'Hou, Anxin'
'Wong, Wai-Yeung'
'Wong, Wai-Kwok'
'Yang, Xiaoping'
'Jones, Richard A.'

_publ_section_title
;
 Heteronuclear trimetallic and 1D polymeric 3d--4f Schiff base
 complexes with OCN&#x2212; and SCN&#x2212; ligands
;
_journal_issue 43
_journal_name_full 'Dalton Transactions'
_journal_page_first 9595
_journal_page_last 9602
_journal_paper_doi 10.1039/b908682j
_journal_year 2009
_chemical_formula_moiety 'C38 H36 N7 O11 S2 Tb Zn2, C2 H3 N'
_chemical_formula_sum 'C40 H39 N8 O11 S2 Tb Zn2'
_chemical_formula_weight 1161.57
_chemical_name_systematic
;
?
;
_space_group_IT_number 2
_symmetry_cell_setting triclinic
_symmetry_space_group_name_Hall '-P 1'
_symmetry_space_group_name_H-M 'P -1'
_atom_sites_solution_hydrogens geom
_atom_sites_solution_primary direct
_atom_sites_solution_secondary difmap
_audit_creation_method SHELXL-97
_cell_angle_alpha 88.3160(10)
_cell_angle_beta 69.2430(9)
_cell_angle_gamma 70.7320(10)
_cell_formula_units_Z 2
_cell_length_a 12.2288(5)
_cell_length_b 12.4841(5)
_cell_length_c 16.4978(7)
_cell_measurement_reflns_used 10815
_cell_measurement_temperature 293(2)
_cell_measurement_theta_max 25.00
_cell_measurement_theta_min 2.29
_cell_volume 2212.28(16)
_computing_cell_refinement 'SAINT (Bruker, 1999)'
_computing_data_collection 'SMART (Bruker, 1998)'
_computing_data_reduction SAINT
_computing_structure_refinement 'SHELXL-97 (Sheldrick, 1997)'
_computing_structure_solution 'SHELXS-97 (Sheldrick, 1990)'
_diffrn_ambient_temperature 293(2)
_diffrn_measured_fraction_theta_full 0.971
_diffrn_measured_fraction_theta_max 0.971
_diffrn_measurement_device_type 'Smart CCD'
_diffrn_measurement_method '\w and\f scans'
_diffrn_radiation_monochromator graphite
_diffrn_radiation_source 'fine-focus sealed tube'
_diffrn_radiation_type MoK\a
_diffrn_radiation_wavelength 0.71073
_diffrn_reflns_av_R_equivalents 0.0177
_diffrn_reflns_av_sigmaI/netI 0.0316
_diffrn_reflns_limit_h_max 14
_diffrn_reflns_limit_h_min -14
_diffrn_reflns_limit_k_max 14
_diffrn_reflns_limit_k_min -14
_diffrn_reflns_limit_l_max 13
_diffrn_reflns_limit_l_min -19
_diffrn_reflns_number 10815
_diffrn_reflns_theta_full 25.00
_diffrn_reflns_theta_max 25.00
_diffrn_reflns_theta_min 2.29
_exptl_absorpt_coefficient_mu 2.819
_exptl_absorpt_correction_T_max 0.6025
_exptl_absorpt_correction_T_min 0.5057
_exptl_absorpt_correction_type gaussian
_exptl_absorpt_process_details
;
Absorption correction given as Gaussian
;
_exptl_crystal_colour Colorless
_exptl_crystal_density_diffrn 1.744
_exptl_crystal_density_method 'not measured'
_exptl_crystal_description Block
_exptl_crystal_F_000 1160
_exptl_crystal_size_max 0.28
_exptl_crystal_size_mid 0.24
_exptl_crystal_size_min 0.20
_refine_diff_density_max 0.848
_refine_diff_density_min -0.587
_refine_diff_density_rms 0.065
_refine_ls_extinction_method none
_refine_ls_goodness_of_fit_ref 1.028
_refine_ls_hydrogen_treatment constr
_refine_ls_matrix_type full
_refine_ls_number_parameters 577
_refine_ls_number_reflns 7565
_refine_ls_number_restraints 0
_refine_ls_restrained_S_all 1.040
_refine_ls_R_factor_all 0.0267
_refine_ls_R_factor_gt 0.0234
_refine_ls_shift/su_max 0.002
_refine_ls_shift/su_mean 0.000
_refine_ls_structure_factor_coef Fsqd
_refine_ls_weighting_details 'calc w=1/[\s^2^(Fo^2^)+(0.0316P)^2^+1.5803P] where P=(Fo^2^+2Fc^2^)/3'
_refine_ls_weighting_scheme calc
_refine_ls_wR_factor_gt 0.0599
_refine_ls_wR_factor_ref 0.0635
_reflns_number_gt 6906
_reflns_number_total 7565
_reflns_threshold_expression >2sigma(I)
_cod_data_source_file b908682j.txt
_cod_data_source_block wy1846
_cod_depositor_comments
;
The following automatic conversions were performed:
'_symmetry_cell_setting' value 'Triclinic' changed to 'triclinic'
according to '/home/saulius/struct/CIF-dictionaries/cif_core.dic'
dictionary named 'cif_core.dic' version 2.4.1 from
2010-06-29.

'_exptl_absorpt_correction_type' value 'Gaussian' changed to
'gaussian' according to
'/home/saulius/struct/CIF-dictionaries/cif_core.dic' dictionary named
'cif_core.dic' version 2.4.1 from 2010-06-29.

Automatic conversion script
Id: cif_fix_enum 1527 2010-12-29 10:47:43Z saulius 
;
_cod_original_sg_symbol_H-M P-1
_cod_database_code 7002718

loop_
_symmetry_equiv_pos_as_xyz
'x, y, z'
'-x, -y, -z'

loop_
_atom_site_label
_atom_site_type_symbol
_atom_site_fract_x
_atom_site_fract_y
_atom_site_fract_z
_atom_site_U_iso_or_equiv
_atom_site_adp_type
_atom_site_occupancy
_atom_site_symmetry_multiplicity
_atom_site_calc_flag
_atom_site_refinement_flags
_atom_site_disorder_assembly
_atom_site_disorder_group
C1 C 1.0608(4) 0.2255(3) 0.3586(2) 0.0539(9) Uani 1 1 d U . .
H1A H 1.1377 0.2199 0.3646 0.081 Uiso 1 1 calc R . .
H1B H 0.9999 0.2263 0.4148 0.081 Uiso 1 1 calc R . .
H1C H 1.0317 0.2946 0.3336 0.081 Uiso 1 1 calc R . .
C2 C 1.2003(3) 0.0738(3) 0.2453(2) 0.0429(7) Uani 1 1 d U . .
C3 C 1.3007(4) 0.1070(4) 0.2323(3) 0.0634(10) Uani 1 1 d U . .
H3A H 1.2919 0.1710 0.2648 0.076 Uiso 1 1 calc R . .
C4 C 1.4158(4) 0.0452(4) 0.1706(3) 0.0734(12) Uani 1 1 d U . .
H4A H 1.4839 0.0681 0.1616 0.088 Uiso 1 1 calc R . .
C5 C 1.4290(3) -0.0487(4) 0.1233(3) 0.0631(10) Uani 1 1 d U . .
H5A H 1.5062 -0.0888 0.0815 0.076 Uiso 1 1 calc R . .
C6 C 1.3279(3) -0.0864(3) 0.1364(2) 0.0456(7) Uani 1 1 d U . .
C7 C 1.2118(3) -0.0250(3) 0.19921(19) 0.0373(6) Uani 1 1 d U . .
C8 C 1.3525(3) -0.1870(3) 0.0814(2) 0.0480(8) Uani 1 1 d U . .
H8A H 1.4292 -0.2144 0.0359 0.058 Uiso 1 1 calc R . .
C9 C 1.3056(3) -0.3392(3) 0.0319(2) 0.0524(8) Uani 1 1 d U . .
H9A H 1.3262 -0.4085 0.0600 0.063 Uiso 1 1 calc R . .
H9B H 1.3765 -0.3440 -0.0205 0.063 Uiso 1 1 calc R . .
C10 C 1.1923(3) -0.3265(3) 0.0088(2) 0.0522(8) Uani 1 1 d U . .
H10A H 1.1903 -0.2764 -0.0371 0.063 Uiso 1 1 calc R . .
H10B H 1.1971 -0.4003 -0.0122 0.063 Uiso 1 1 calc R . .
C11 C 0.9778(3) -0.2936(3) 0.0945(2) 0.0457(8) Uani 1 1 d U . .
H11A H 0.9793 -0.3429 0.0526 0.055 Uiso 1 1 calc R . .
C12 C 0.8596(3) -0.2385(3) 0.1651(2) 0.0430(7) Uani 1 1 d U . .
C13 C 0.8378(3) -0.1438(3) 0.2204(2) 0.0402(7) Uani 1 1 d U . .
C14 C 0.7169(3) -0.0906(3) 0.2811(2) 0.0476(8) Uani 1 1 d U . .
C15 C 0.6216(3) -0.1318(3) 0.2894(3) 0.0592(9) Uani 1 1 d U . .
H15A H 0.5424 -0.0965 0.3309 0.071 Uiso 1 1 calc R . .
C16 C 0.6454(4) -0.2262(4) 0.2353(3) 0.0630(10) Uani 1 1 d U . .
H16A H 0.5819 -0.2543 0.2407 0.076 Uiso 1 1 calc R . .
C17 C 0.7604(4) -0.2779(3) 0.1748(2) 0.0536(9) Uani 1 1 d U . .
H17A H 0.7743 -0.3408 0.1388 0.064 Uiso 1 1 calc R . .
C18 C 0.5867(4) 0.0646(4) 0.3915(3) 0.0880(15) Uani 1 1 d U . .
H18A H 0.5649 0.0179 0.4375 0.132 Uiso 1 1 calc R . .
H18B H 0.5260 0.0840 0.3643 0.132 Uiso 1 1 calc R . .
H18C H 0.5887 0.1331 0.4150 0.132 Uiso 1 1 calc R . .
C19 C 0.9153(5) -0.0910(3) 0.4262(3) 0.0885(16) Uani 1 1 d U . .
H19A H 0.9620 -0.0972 0.4633 0.133 Uiso 1 1 calc R . .
H19B H 0.9676 -0.1383 0.3726 0.133 Uiso 1 1 calc R . .
H19C H 0.8454 -0.1152 0.4549 0.133 Uiso 1 1 calc R . .
C20 C 0.7977(3) 0.1046(3) 0.48017(19) 0.0428(7) Uani 1 1 d U . .
C21 C 0.7681(3) 0.0805(3) 0.5653(2) 0.0552(9) Uani 1 1 d U . .
H21A H 0.7950 0.0057 0.5786 0.066 Uiso 1 1 calc R . .
C22 C 0.6978(4) 0.1688(4) 0.6315(2) 0.0629(10) Uani 1 1 d U . .
H22A H 0.6765 0.1530 0.6894 0.075 Uiso 1 1 calc R . .
C23 C 0.6600(3) 0.2779(3) 0.6122(2) 0.0518(8) Uani 1 1 d U . .
H23A H 0.6154 0.3363 0.6573 0.062 Uiso 1 1 calc R . .
C24 C 0.6865(3) 0.3047(3) 0.52589(19) 0.0403(7) Uani 1 1 d U . .
C25 C 0.7542(3) 0.2161(3) 0.45786(17) 0.0357(6) Uani 1 1 d U . .
C26 C 0.6548(3) 0.4251(3) 0.5119(2) 0.0457(8) Uani 1 1 d U . .
H26A H 0.6195 0.4774 0.5609 0.055 Uiso 1 1 calc R . .
C27 C 0.6598(3) 0.5847(3) 0.4292(2) 0.0526(8) Uani 1 1 d U . .
H27A H 0.6268 0.6269 0.4860 0.063 Uiso 1 1 calc R . .
H27B H 0.6043 0.6189 0.3984 0.063 Uiso 1 1 calc R . .
C28 C 0.7906(3) 0.5863(3) 0.3776(2) 0.0538(9) Uani 1 1 d U . .
H28A H 0.7854 0.6595 0.3546 0.065 Uiso 1 1 calc R . .
H28B H 0.8377 0.5753 0.4155 0.065 Uiso 1 1 calc R . .
C29 C 0.9556(3) 0.4902(3) 0.2472(2) 0.0450(8) Uani 1 1 d U . .
H29A H 0.9844 0.5500 0.2491 0.054 Uiso 1 1 calc R . .
C30 C 1.0321(3) 0.3989(3) 0.1769(2) 0.0415(7) Uani 1 1 d U . .
C31 C 1.0074(3) 0.2975(2) 0.16924(18) 0.0340(6) Uani 1 1 d U . .
C32 C 1.0937(3) 0.2136(3) 0.10105(18) 0.0392(7) Uani 1 1 d U . .
C33 C 1.1988(3) 0.2285(3) 0.0420(2) 0.0518(8) Uani 1 1 d U . .
H33A H 1.2540 0.1718 -0.0029 0.062 Uiso 1 1 calc R . .
C34 C 1.2218(4) 0.3282(4) 0.0499(3) 0.0621(10) Uani 1 1 d U . .
H34A H 1.2924 0.3390 0.0100 0.075 Uiso 1 1 calc R . .
C35 C 1.1411(3) 0.4108(3) 0.1160(2) 0.0563(9) Uani 1 1 d U . .
H35A H 1.1585 0.4769 0.1210 0.068 Uiso 1 1 calc R . .
C36 C 1.1220(3) 0.0381(3) 0.0269(2) 0.0522(8) Uani 1 1 d U . .
H36A H 1.1044 0.0760 -0.0209 0.078 Uiso 1 1 calc R . .
H36B H 1.0914 -0.0246 0.0367 0.078 Uiso 1 1 calc R . .
H36C H 1.2103 0.0102 0.0134 0.078 Uiso 1 1 calc R . .
C37 C 1.1010(3) -0.3570(3) 0.3358(2) 0.0477(8) Uani 1 1 d U . .
C38 C 0.5965(3) 0.5015(3) 0.2088(2) 0.0431(7) Uani 1 1 d U . .
C39 C 0.3433(7) 0.3137(7) 0.3481(6) 0.114(2) Uani 1 1 d U . .
C40 C 0.3676(7) 0.3731(6) 0.2729(6) 0.147(3) Uani 1 1 d U . .
H40A H 0.4514 0.3731 0.2539 0.220 Uiso 1 1 calc R . .
H40B H 0.3108 0.4503 0.2865 0.220 Uiso 1 1 calc R . .
H40C H 0.3569 0.3363 0.2274 0.220 Uiso 1 1 calc R . .
N1 N 1.2772(2) -0.2401(2) 0.09088(16) 0.0431(6) Uani 1 1 d U . .
N2 N 1.0789(3) -0.2789(2) 0.08634(16) 0.0424(6) Uani 1 1 d U . .
N3 N 1.1120(3) -0.3107(2) 0.27347(18) 0.0511(7) Uani 1 1 d U . .
N4 N 0.6712(2) 0.4648(2) 0.43835(17) 0.0441(6) Uani 1 1 d U . .
N5 N 0.8534(3) 0.4951(2) 0.30586(17) 0.0427(6) Uani 1 1 d U . .
N6 N 0.6434(3) 0.4529(3) 0.2549(2) 0.0502(7) Uani 1 1 d U . .
N7 N 0.7182(3) 0.1592(2) 0.17295(18) 0.0474(7) Uani 1 1 d U . .
N8 N 0.3160(7) 0.2639(7) 0.4092(5) 0.148(3) Uani 1 1 d U . .
O1 O 1.0804(2) 0.12917(19) 0.30273(14) 0.0466(5) Uani 1 1 d U . .
O2 O 1.10798(18) -0.04985(17) 0.21730(13) 0.0367(4) Uani 1 1 d U . .
O3 O 0.92371(18) -0.09887(17) 0.21829(14) 0.0397(5) Uani 1 1 d U . .
O4 O 0.7064(2) 0.0034(2) 0.32833(18) 0.0626(7) Uani 1 1 d U . .
O5 O 0.8718(2) 0.02566(18) 0.40818(13) 0.0502(6) Uani 1 1 d U . .
O6 O 0.78321(19) 0.22960(17) 0.37308(12) 0.0375(5) Uani 1 1 d U . .
O7 O 0.91080(18) 0.27288(16) 0.22296(12) 0.0363(4) Uani 1 1 d U . .
O8 O 1.0624(2) 0.11671(18) 0.10346(13) 0.0441(5) Uani 1 1 d U . .
O9 O 0.8286(2) 0.0952(2) 0.13685(15) 0.0531(6) Uani 1 1 d U . .
O10 O 0.6905(2) 0.2017(2) 0.24877(16) 0.0555(7) Uani 1 1 d U . .
O11 O 0.6423(3) 0.1782(3) 0.13705(18) 0.0723(8) Uani 1 1 d U . .
S1 S 1.08020(12) -0.42074(12) 0.42347(8) 0.0824(4) Uani 1 1 d U . .
S2 S 0.52769(10) 0.57155(9) 0.14628(7) 0.0657(3) Uani 1 1 d U . .
Tb1 Tb 0.905886(13) 0.088773(11) 0.256188(8) 0.03306(6) Uani 1 1 d U . .
Zn1 Zn 1.10475(3) -0.20298(3) 0.18508(2) 0.03600(9) Uani 1 1 d U . .
Zn2 Zn 0.75869(3) 0.38112(3) 0.31534(2) 0.03563(9) Uani 1 1 d U . .

loop_
_atom_site_aniso_label
_atom_site_aniso_U_11
_atom_site_aniso_U_22
_atom_site_aniso_U_33
_atom_site_aniso_U_23
_atom_site_aniso_U_13
_atom_site_aniso_U_12
C1 0.070(2) 0.0416(19) 0.060(2) -0.0005(15) -0.0355(18) -0.0180(17)
C2 0.0481(18) 0.0421(18) 0.0477(17) 0.0138(14) -0.0255(15) -0.0190(15)
C3 0.066(2) 0.074(3) 0.071(2) 0.006(2) -0.033(2) -0.041(2)
C4 0.055(2) 0.088(3) 0.093(3) 0.008(2) -0.029(2) -0.043(2)
C5 0.0397(19) 0.080(3) 0.071(2) 0.007(2) -0.0161(17) -0.0260(19)
C6 0.0380(17) 0.053(2) 0.0486(18) 0.0122(15) -0.0184(14) -0.0162(15)
C7 0.0417(16) 0.0364(16) 0.0421(16) 0.0145(13) -0.0225(13) -0.0170(13)
C8 0.0345(16) 0.050(2) 0.0490(18) 0.0082(15) -0.0107(14) -0.0066(15)
C9 0.050(2) 0.0425(19) 0.0488(19) -0.0024(15) -0.0091(15) -0.0054(15)
C10 0.062(2) 0.051(2) 0.0362(17) -0.0021(14) -0.0118(15) -0.0153(17)
C11 0.061(2) 0.0398(18) 0.0479(18) 0.0096(14) -0.0295(16) -0.0209(16)
C12 0.0526(19) 0.0380(17) 0.0502(18) 0.0158(14) -0.0279(15) -0.0211(15)
C13 0.0405(16) 0.0365(17) 0.0496(17) 0.0155(13) -0.0209(14) -0.0168(13)
C14 0.0452(18) 0.0389(18) 0.061(2) 0.0112(15) -0.0195(15) -0.0178(15)
C15 0.0429(19) 0.061(2) 0.074(2) 0.0143(19) -0.0170(17) -0.0232(17)
C16 0.059(2) 0.069(3) 0.081(3) 0.019(2) -0.032(2) -0.040(2)
C17 0.063(2) 0.050(2) 0.067(2) 0.0158(17) -0.0363(19) -0.0311(18)
C18 0.060(3) 0.083(3) 0.094(3) -0.019(3) 0.008(2) -0.029(2)
C19 0.129(4) 0.043(2) 0.051(2) 0.0083(18) -0.017(2) 0.006(2)
C20 0.0446(18) 0.0441(18) 0.0318(15) 0.0047(13) -0.0105(13) -0.0090(14)
C21 0.066(2) 0.050(2) 0.0361(17) 0.0139(15) -0.0154(16) -0.0072(17)
C22 0.064(2) 0.078(3) 0.0293(16) 0.0098(16) -0.0117(15) -0.009(2)
C23 0.051(2) 0.062(2) 0.0301(15) -0.0037(15) -0.0092(14) -0.0092(17)
C24 0.0366(16) 0.0450(18) 0.0339(15) -0.0007(13) -0.0109(12) -0.0090(13)
C25 0.0346(15) 0.0424(17) 0.0280(14) 0.0040(12) -0.0105(11) -0.0117(13)
C26 0.0414(17) 0.0468(19) 0.0397(17) -0.0096(14) -0.0134(14) -0.0039(14)
C27 0.061(2) 0.0348(18) 0.055(2) -0.0064(14) -0.0240(17) -0.0039(15)
C28 0.064(2) 0.0388(19) 0.062(2) -0.0048(15) -0.0282(18) -0.0151(16)
C29 0.057(2) 0.0317(17) 0.058(2) 0.0125(14) -0.0298(17) -0.0207(15)
C30 0.0455(17) 0.0371(17) 0.0463(17) 0.0134(13) -0.0202(14) -0.0168(14)
C31 0.0379(15) 0.0310(15) 0.0330(14) 0.0117(11) -0.0153(12) -0.0100(12)
C32 0.0401(16) 0.0436(18) 0.0332(15) 0.0126(13) -0.0146(13) -0.0128(14)
C33 0.0469(19) 0.056(2) 0.0424(18) 0.0119(15) -0.0098(15) -0.0124(16)
C34 0.051(2) 0.073(3) 0.061(2) 0.0241(19) -0.0111(17) -0.031(2)
C35 0.058(2) 0.057(2) 0.062(2) 0.0210(18) -0.0199(18) -0.0326(19)
C36 0.066(2) 0.0427(19) 0.0356(16) -0.0014(14) -0.0150(15) -0.0060(16)
C37 0.0480(19) 0.0449(19) 0.054(2) 0.0106(16) -0.0223(15) -0.0166(15)
C38 0.0418(17) 0.0373(17) 0.0479(18) -0.0044(14) -0.0185(14) -0.0076(14)
C39 0.098(4) 0.095(4) 0.145(6) -0.050(4) -0.046(4) -0.021(3)
C40 0.115(5) 0.116(5) 0.183(6) -0.037(5) -0.002(4) -0.058(4)
N1 0.0408(14) 0.0372(14) 0.0426(14) 0.0047(11) -0.0103(11) -0.0078(12)
N2 0.0509(16) 0.0383(15) 0.0374(13) 0.0039(11) -0.0161(12) -0.0144(12)
N3 0.0633(19) 0.0399(16) 0.0512(16) 0.0163(13) -0.0231(14) -0.0176(14)
N4 0.0465(15) 0.0351(14) 0.0436(15) -0.0040(11) -0.0160(12) -0.0050(12)
N5 0.0482(16) 0.0320(14) 0.0511(15) 0.0027(11) -0.0231(13) -0.0122(12)
N6 0.0533(18) 0.0426(17) 0.0624(19) 0.0089(14) -0.0377(16) -0.0120(14)
N7 0.0587(18) 0.0492(17) 0.0445(15) 0.0125(13) -0.0221(14) -0.0286(15)
N8 0.140(5) 0.148(5) 0.157(5) -0.044(4) -0.086(4) -0.012(4)
O1 0.0516(13) 0.0400(12) 0.0561(13) 0.0012(10) -0.0264(11) -0.0179(10)
O2 0.0331(10) 0.0347(11) 0.0428(11) 0.0044(9) -0.0134(9) -0.0127(9)
O3 0.0352(11) 0.0308(11) 0.0546(12) 0.0040(9) -0.0158(9) -0.0138(9)
O4 0.0437(14) 0.0506(15) 0.0799(17) -0.0103(13) -0.0064(12) -0.0155(11)
O5 0.0676(15) 0.0343(12) 0.0319(11) 0.0073(9) -0.0115(10) -0.0038(11)
O6 0.0483(12) 0.0317(11) 0.0272(10) 0.0040(8) -0.0116(9) -0.0095(9)
O7 0.0385(11) 0.0321(11) 0.0336(10) 0.0037(8) -0.0073(8) -0.0125(9)
O8 0.0523(13) 0.0365(12) 0.0334(11) 0.0007(9) -0.0076(9) -0.0110(10)
O9 0.0545(16) 0.0556(16) 0.0423(13) -0.0024(11) -0.0225(12) -0.0080(13)
O10 0.0540(15) 0.0678(18) 0.0440(14) -0.0039(12) -0.0139(12) -0.0270(13)
O11 0.0700(18) 0.096(2) 0.0674(17) 0.0188(15) -0.0395(15) -0.0343(16)
S1 0.0840(8) 0.1059(10) 0.0717(7) 0.0530(7) -0.0378(6) -0.0441(7)
S2 0.0738(7) 0.0650(6) 0.0601(6) 0.0068(5) -0.0407(5) -0.0085(5)
Tb1 0.04077(9) 0.02684(8) 0.02767(8) 0.00259(5) -0.00978(6) -0.00962(6)
Zn1 0.03982(19) 0.02955(18) 0.03657(18) 0.00554(14) -0.01226(14) -0.01131(15)
Zn2 0.03867(19) 0.02984(18) 0.03673(18) 0.00184(14) -0.01587(14) -0.00725(14)

loop_
_atom_type_symbol
_atom_type_description
_atom_type_scat_dispersion_real
_atom_type_scat_dispersion_imag
_atom_type_scat_source
C C 0.0033 0.0016 'International Tables Vol C Tables 4.2.6.8 and 6.1.1.4'
H H 0.0000 0.0000 'International Tables Vol C Tables 4.2.6.8 and 6.1.1.4'
N N 0.0061 0.0033 'International Tables Vol C Tables 4.2.6.8 and 6.1.1.4'
O O 0.0106 0.0060 'International Tables Vol C Tables 4.2.6.8 and 6.1.1.4'
S S 0.1246 0.1234 'International Tables Vol C Tables 4.2.6.8 and 6.1.1.4'
Zn Zn 0.2839 1.4301 'International Tables Vol C Tables 4.2.6.8 and 6.1.1.4'
Tb Tb -0.1723 4.1537 'International Tables Vol C Tables 4.2.6.8 and 6.1.1.4'

loop_
_geom_angle_atom_site_label_1
_geom_angle_atom_site_label_2
_geom_angle_atom_site_label_3
_geom_angle
_geom_angle_site_symmetry_1
_geom_angle_site_symmetry_3
_geom_angle_publ_flag
O1 C1 H1A 109.5 . . ?
O1 C1 H1B 109.5 . . ?
H1A C1 H1B 109.5 . . ?
O1 C1 H1C 109.5 . . ?
H1A C1 H1C 109.5 . . ?
H1B C1 H1C 109.5 . . ?
C3 C2 O1 125.8(3) . . ?
C3 C2 C7 121.2(3) . . ?
O1 C2 C7 112.9(3) . . ?
C2 C3 C4 120.0(4) . . ?
C2 C3 H3A 120.0 . . ?
C4 C3 H3A 120.0 . . ?
C5 C4 C3 120.1(3) . . ?
C5 C4 H4A 120.0 . . ?
C3 C4 H4A 120.0 . . ?
C4 C5 C6 121.3(4) . . ?
C4 C5 H5A 119.4 . . ?
C6 C5 H5A 119.4 . . ?
C7 C6 C5 118.9(3) . . ?
C7 C6 C8 124.6(3) . . ?
C5 C6 C8 116.5(3) . . ?
O2 C7 C6 125.2(3) . . ?
O2 C7 C2 116.2(3) . . ?
C6 C7 C2 118.5(3) . . ?
N1 C8 C6 124.9(3) . . ?
N1 C8 H8A 117.6 . . ?
C6 C8 H8A 117.6 . . ?
N1 C9 C10 108.8(3) . . ?
N1 C9 H9A 109.9 . . ?
C10 C9 H9A 109.9 . . ?
N1 C9 H9B 109.9 . . ?
C10 C9 H9B 109.9 . . ?
H9A C9 H9B 108.3 . . ?
N2 C10 C9 109.4(3) . . ?
N2 C10 H10A 109.8 . . ?
C9 C10 H10A 109.8 . . ?
N2 C10 H10B 109.8 . . ?
C9 C10 H10B 109.8 . . ?
H10A C10 H10B 108.2 . . ?
N2 C11 C12 124.3(3) . . ?
N2 C11 H11A 117.8 . . ?
C12 C11 H11A 117.8 . . ?
C13 C12 C17 118.8(3) . . ?
C13 C12 C11 123.1(3) . . ?
C17 C12 C11 118.0(3) . . ?
O3 C13 C14 117.0(3) . . ?
O3 C13 C12 124.7(3) . . ?
C14 C13 C12 118.4(3) . . ?
O4 C14 C15 125.8(3) . . ?
O4 C14 C13 112.8(3) . . ?
C15 C14 C13 121.5(3) . . ?
C14 C15 C16 119.3(3) . . ?
C14 C15 H15A 120.4 . . ?
C16 C15 H15A 120.4 . . ?
C17 C16 C15 120.6(3) . . ?
C17 C16 H16A 119.7 . . ?
C15 C16 H16A 119.7 . . ?
C16 C17 C12 121.5(3) . . ?
C16 C17 H17A 119.3 . . ?
C12 C17 H17A 119.3 . . ?
O4 C18 H18A 109.5 . . ?
O4 C18 H18B 109.5 . . ?
H18A C18 H18B 109.5 . . ?
O4 C18 H18C 109.5 . . ?
H18A C18 H18C 109.5 . . ?
H18B C18 H18C 109.5 . . ?
O5 C19 H19A 109.5 . . ?
O5 C19 H19B 109.5 . . ?
H19A C19 H19B 109.5 . . ?
O5 C19 H19C 109.5 . . ?
H19A C19 H19C 109.5 . . ?
H19B C19 H19C 109.5 . . ?
C21 C20 O5 125.3(3) . . ?
C21 C20 C25 121.7(3) . . ?
O5 C20 C25 113.0(2) . . ?
C20 C21 C22 119.4(3) . . ?
C20 C21 H21A 120.3 . . ?
C22 C21 H21A 120.3 . . ?
C23 C22 C21 120.2(3) . . ?
C23 C22 H22A 119.9 . . ?
C21 C22 H22A 119.9 . . ?
C22 C23 C24 121.5(3) . . ?
C22 C23 H23A 119.2 . . ?
C24 C23 H23A 119.2 . . ?
C23 C24 C25 119.1(3) . . ?
C23 C24 C26 117.1(3) . . ?
C25 C24 C26 123.4(3) . . ?
O6 C25 C20 117.0(3) . . ?
O6 C25 C24 125.2(3) . . ?
C20 C25 C24 117.8(3) . . ?
N4 C26 C24 125.5(3) . . ?
N4 C26 H26A 117.2 . . ?
C24 C26 H26A 117.2 . . ?
N4 C27 C28 106.7(3) . . ?
N4 C27 H27A 110.4 . . ?
C28 C27 H27A 110.4 . . ?
N4 C27 H27B 110.4 . . ?
C28 C27 H27B 110.4 . . ?
H27A C27 H27B 108.6 . . ?
N5 C28 C27 109.3(3) . . ?
N5 C28 H28A 109.8 . . ?
C27 C28 H28A 109.8 . . ?
N5 C28 H28B 109.8 . . ?
C27 C28 H28B 109.8 . . ?
H28A C28 H28B 108.3 . . ?
N5 C29 C30 125.5(3) . . ?
N5 C29 H29A 117.2 . . ?
C30 C29 H29A 117.2 . . ?
C35 C30 C31 118.5(3) . . ?
C35 C30 C29 117.1(3) . . ?
C31 C30 C29 124.3(3) . . ?
O7 C31 C32 116.6(3) . . ?
O7 C31 C30 125.4(3) . . ?
C32 C31 C30 118.0(3) . . ?
C33 C32 O8 125.6(3) . . ?
C33 C32 C31 122.0(3) . . ?
O8 C32 C31 112.3(2) . . ?
C32 C33 C34 119.5(3) . . ?
C32 C33 H33A 120.2 . . ?
C34 C33 H33A 120.2 . . ?
C35 C34 C33 120.1(3) . . ?
C35 C34 H34A 120.0 . . ?
C33 C34 H34A 120.0 . . ?
C34 C35 C30 121.9(3) . . ?
C34 C35 H35A 119.1 . . ?
C30 C35 H35A 119.1 . . ?
O8 C36 H36A 109.5 . . ?
O8 C36 H36B 109.5 . . ?
H36A C36 H36B 109.5 . . ?
O8 C36 H36C 109.5 . . ?
H36A C36 H36C 109.5 . . ?
H36B C36 H36C 109.5 . . ?
N3 C37 S1 177.9(3) . . ?
N6 C38 S2 178.5(3) . . ?
N8 C39 C40 175.1(8) . . ?
C39 C40 H40A 109.5 . . ?
C39 C40 H40B 109.5 . . ?
H40A C40 H40B 109.5 . . ?
C39 C40 H40C 109.5 . . ?
H40A C40 H40C 109.5 . . ?
H40B C40 H40C 109.5 . . ?
C8 N1 C9 122.5(3) . . ?
C8 N1 Zn1 126.8(2) . . ?
C9 N1 Zn1 110.7(2) . . ?
C11 N2 C10 122.1(3) . . ?
C11 N2 Zn1 123.5(2) . . ?
C10 N2 Zn1 114.1(2) . . ?
C37 N3 Zn1 167.6(3) . . ?
C26 N4 C27 121.3(3) . . ?
C26 N4 Zn2 129.8(2) . . ?
C27 N4 Zn2 106.8(2) . . ?
C29 N5 C28 120.3(3) . . ?
C29 N5 Zn2 126.6(2) . . ?
C28 N5 Zn2 113.0(2) . . ?
C38 N6 Zn2 165.7(3) . . ?
O11 N7 O9 122.2(3) . . ?
O11 N7 O10 122.5(3) . . ?
O9 N7 O10 115.3(3) . . ?
O11 N7 Tb1 174.3(2) . . ?
O9 N7 Tb1 54.63(16) . . ?
O10 N7 Tb1 60.84(17) . . ?
C2 O1 C1 117.3(3) . . ?
C2 O1 Tb1 113.05(17) . . ?
C1 O1 Tb1 126.0(2) . . ?
C7 O2 Zn1 124.17(18) . . ?
C7 O2 Tb1 124.18(18) . . ?
Zn1 O2 Tb1 109.82(8) . . ?
C13 O3 Zn1 119.33(18) . . ?
C13 O3 Tb1 131.26(19) . . ?
Zn1 O3 Tb1 109.29(8) . . ?
C14 O4 C18 117.3(3) . . ?
C14 O4 Tb1 114.52(19) . . ?
C18 O4 Tb1 125.7(2) . . ?
C20 O5 C19 115.9(3) . . ?
C20 O5 Tb1 119.71(18) . . ?
C19 O5 Tb1 124.2(2) . . ?
C25 O6 Zn2 127.75(18) . . ?
C25 O6 Tb1 127.18(18) . . ?
Zn2 O6 Tb1 104.18(7) . . ?
C31 O7 Zn2 126.62(17) . . ?
C31 O7 Tb1 126.27(17) . . ?
Zn2 O7 Tb1 105.22(8) . . ?
C32 O8 C36 117.7(2) . . ?
C32 O8 Tb1 115.86(16) . . ?
C36 O8 Tb1 126.30(19) . . ?
N7 O9 Tb1 100.88(18) . . ?
N7 O10 Tb1 94.09(19) . . ?
O6 Tb1 O3 137.14(7) . . ?
O6 Tb1 O7 66.25(6) . . ?
O3 Tb1 O7 152.96(7) . . ?
O6 Tb1 O2 133.18(7) . . ?
O3 Tb1 O2 64.22(7) . . ?
O7 Tb1 O2 112.51(7) . . ?
O6 Tb1 O9 116.04(8) . . ?
O3 Tb1 O9 72.30(8) . . ?
O7 Tb1 O9 85.07(8) . . ?
O2 Tb1 O9 110.24(8) . . ?
O6 Tb1 O5 63.04(7) . . ?
O3 Tb1 O5 84.44(7) . . ?
O7 Tb1 O5 122.55(7) . . ?
O2 Tb1 O5 85.25(7) . . ?
O9 Tb1 O5 141.34(9) . . ?
O6 Tb1 O10 67.62(7) . . ?
O3 Tb1 O10 100.41(7) . . ?
O7 Tb1 O10 74.29(8) . . ?
O2 Tb1 O10 159.17(7) . . ?
O9 Tb1 O10 49.51(8) . . ?
O5 Tb1 O10 108.13(8) . . ?
O6 Tb1 O8 125.76(6) . . ?
O3 Tb1 O8 96.66(7) . . ?
O7 Tb1 O8 59.93(6) . . ?
O2 Tb1 O8 67.57(7) . . ?
O9 Tb1 O8 66.57(8) . . ?
O5 Tb1 O8 148.67(8) . . ?
O10 Tb1 O8 102.47(7) . . ?
O6 Tb1 O1 78.37(7) . . ?
O3 Tb1 O1 121.00(7) . . ?
O7 Tb1 O1 70.40(7) . . ?
O2 Tb1 O1 59.63(7) . . ?
O9 Tb1 O1 143.94(8) . . ?
O5 Tb1 O1 74.62(8) . . ?
O10 Tb1 O1 138.39(7) . . ?
O8 Tb1 O1 78.17(7) . . ?
O6 Tb1 O4 82.27(7) . . ?
O3 Tb1 O4 57.58(7) . . ?
O7 Tb1 O4 132.33(7) . . ?
O2 Tb1 O4 115.14(7) . . ?
O9 Tb1 O4 77.49(9) . . ?
O5 Tb1 O4 63.94(8) . . ?
O10 Tb1 O4 60.58(8) . . ?
O8 Tb1 O4 141.31(7) . . ?
O1 Tb1 O4 138.55(8) . . ?
O6 Tb1 N7 92.37(8) . . ?
O3 Tb1 N7 84.93(7) . . ?
O7 Tb1 N7 79.94(7) . . ?
O2 Tb1 N7 134.38(7) . . ?
O9 Tb1 N7 24.49(8) . . ?
O5 Tb1 N7 126.28(8) . . ?
O10 Tb1 N7 25.07(7) . . ?
O8 Tb1 N7 84.88(7) . . ?
O1 Tb1 N7 150.21(7) . . ?
O4 Tb1 N7 66.02(8) . . ?
O6 Tb1 Zn2 35.23(5) . . ?
O3 Tb1 Zn2 156.69(5) . . ?
O7 Tb1 Zn2 33.92(5) . . ?
O2 Tb1 Zn2 139.00(5) . . ?
O9 Tb1 Zn2 92.63(6) . . ?
O5 Tb1 Zn2 97.86(5) . . ?
O10 Tb1 Zn2 56.73(6) . . ?
O8 Tb1 Zn2 93.24(5) . . ?
O1 Tb1 Zn2 81.67(5) . . ?
O4 Tb1 Zn2 102.52(5) . . ?
N7 Tb1 Zn2 74.98(6) . . ?
N3 Zn1 O2 114.79(10) . . ?
N3 Zn1 N1 109.35(12) . . ?
O2 Zn1 N1 90.32(9) . . ?
N3 Zn1 O3 107.70(11) . . ?
O2 Zn1 O3 76.65(8) . . ?
N1 Zn1 O3 142.84(10) . . ?
N3 Zn1 N2 107.26(11) . . ?
O2 Zn1 N2 137.64(9) . . ?
N1 Zn1 N2 80.28(11) . . ?
O3 Zn1 N2 86.32(9) . . ?
N6 Zn2 O7 105.02(11) . . ?
N6 Zn2 N4 104.25(12) . . ?
O7 Zn2 N4 150.28(10) . . ?
N6 Zn2 O6 129.46(11) . . ?
O7 Zn2 O6 77.84(8) . . ?
N4 Zn2 O6 87.58(9) . . ?
N6 Zn2 N5 102.62(11) . . ?
O7 Zn2 N5 89.44(9) . . ?
N4 Zn2 N5 79.22(11) . . ?
O6 Zn2 N5 127.91(9) . . ?
N6 Zn2 Tb1 112.85(9) . . ?
O7 Zn2 Tb1 40.86(5) . . ?
N4 Zn2 Tb1 127.94(8) . . ?
O6 Zn2 Tb1 40.59(5) . . ?
N5 Zn2 Tb1 123.74(7) . . ?

loop_
_geom_bond_atom_site_label_1
_geom_bond_atom_site_label_2
_geom_bond_distance
_geom_bond_site_symmetry_2
_geom_bond_publ_flag
C1 O1 1.439(4) . ?
C1 H1A 0.9600 . ?
C1 H1B 0.9600 . ?
C1 H1C 0.9600 . ?
C2 C3 1.368(5) . ?
C2 O1 1.382(4) . ?
C2 C7 1.409(4) . ?
C3 C4 1.387(6) . ?
C3 H3A 0.9300 . ?
C4 C5 1.360(6) . ?
C4 H4A 0.9300 . ?
C5 C6 1.409(5) . ?
C5 H5A 0.9300 . ?
C6 C7 1.401(4) . ?
C6 C8 1.454(5) . ?
C7 O2 1.335(3) . ?
C8 N1 1.267(4) . ?
C8 H8A 0.9300 . ?
C9 N1 1.464(4) . ?
C9 C10 1.523(5) . ?
C9 H9A 0.9700 . ?
C9 H9B 0.9700 . ?
C10 N2 1.469(4) . ?
C10 H10A 0.9700 . ?
C10 H10B 0.9700 . ?
C11 N2 1.269(4) . ?
C11 C12 1.454(5) . ?
C11 H11A 0.9300 . ?
C12 C13 1.407(4) . ?
C12 C17 1.411(4) . ?
C13 O3 1.335(3) . ?
C13 C14 1.404(5) . ?
C14 O4 1.372(4) . ?
C14 C15 1.386(5) . ?
C15 C16 1.386(5) . ?
C15 H15A 0.9300 . ?
C16 C17 1.355(5) . ?
C16 H16A 0.9300 . ?
C17 H17A 0.9300 . ?
C18 O4 1.428(5) . ?
C18 H18A 0.9600 . ?
C18 H18B 0.9600 . ?
C18 H18C 0.9600 . ?
C19 O5 1.438(4) . ?
C19 H19A 0.9600 . ?
C19 H19B 0.9600 . ?
C19 H19C 0.9600 . ?
C20 C21 1.372(4) . ?
C20 O5 1.386(4) . ?
C20 C25 1.405(4) . ?
C21 C22 1.388(5) . ?
C21 H21A 0.9300 . ?
C22 C23 1.354(5) . ?
C22 H22A 0.9300 . ?
C23 C24 1.400(4) . ?
C23 H23A 0.9300 . ?
C24 C25 1.406(4) . ?
C24 C26 1.457(5) . ?
C25 O6 1.336(3) . ?
C26 N4 1.271(4) . ?
C26 H26A 0.9300 . ?
C27 N4 1.465(4) . ?
C27 C28 1.529(5) . ?
C27 H27A 0.9700 . ?
C27 H27B 0.9700 . ?
C28 N5 1.464(4) . ?
C28 H28A 0.9700 . ?
C28 H28B 0.9700 . ?
C29 N5 1.265(4) . ?
C29 C30 1.457(5) . ?
C29 H29A 0.9300 . ?
C30 C35 1.407(5) . ?
C30 C31 1.414(4) . ?
C31 O7 1.326(3) . ?
C31 C32 1.405(4) . ?
C32 C33 1.376(4) . ?
C32 O8 1.380(4) . ?
C33 C34 1.383(5) . ?
C33 H33A 0.9300 . ?
C34 C35 1.363(5) . ?
C34 H34A 0.9300 . ?
C35 H35A 0.9300 . ?
C36 O8 1.427(4) . ?
C36 H36A 0.9600 . ?
C36 H36B 0.9600 . ?
C36 H36C 0.9600 . ?
C37 N3 1.152(4) . ?
C37 S1 1.611(4) . ?
C38 N6 1.152(4) . ?
C38 S2 1.616(3) . ?
C39 N8 1.172(10) . ?
C39 C40 1.418(11) . ?
C40 H40A 0.9600 . ?
C40 H40B 0.9600 . ?
C40 H40C 0.9600 . ?
N1 Zn1 2.038(3) . ?
N2 Zn1 2.075(3) . ?
N3 Zn1 1.960(3) . ?
N4 Zn2 2.050(3) . ?
N5 Zn2 2.082(3) . ?
N6 Zn2 1.974(3) . ?
N7 O11 1.227(4) . ?
N7 O9 1.249(4) . ?
N7 O10 1.257(3) . ?
N7 Tb1 2.959(3) . ?
O1 Tb1 2.701(2) . ?
O2 Zn1 2.0158(19) . ?
O2 Tb1 2.373(2) . ?
O3 Zn1 2.043(2) . ?
O3 Tb1 2.3619(19) . ?
O4 Tb1 2.844(2) . ?
O5 Tb1 2.538(2) . ?
O6 Zn2 2.0731(19) . ?
O6 Tb1 2.3384(19) . ?
O7 Zn2 2.0153(19) . ?
O7 Tb1 2.3623(19) . ?
O8 Tb1 2.665(2) . ?
O9 Tb1 2.457(2) . ?
O10 Tb1 2.590(3) . ?
Tb1 Zn2 3.4844(4) . ?
